data_7110510
loop_
_publ_author_name
'Tan, Xiang Shi'
'Fujii, Yuki'
'Sato, Tsuyoshi'
'Nakano, Yoshiharu'
'Yashiro, Morio'

_publ_section_title
;
 The crystal structures of glycylglycine and glycine complexes of
 cis,cis-1,3,5-triaminocyclohexane--copper(II) as reaction intermediates
 of metal-promoted peptide hydrolysis
;
_journal_issue 10
_journal_name_full 'Chemical Communications'
_journal_page_first 881
_journal_paper_doi 10.1039/a901569h
_journal_year 1999
_chemical_formula_sum 'C32 H39 B Cu N4 O2'
_chemical_formula_weight 586.04
_space_group_IT_number 19
_symmetry_cell_setting orthorhombic
_symmetry_Int_Tables_number 19
_symmetry_space_group_name_Hall 'P 2ac 2ab'
_symmetry_space_group_name_H-M 'P 21 21 21'
_audit_creation_date 'Wed Oct  7 17:05:19 1998'
_audit_creation_method 'from TEXRAY.INF file'
_cell_angle_alpha 90
_cell_angle_beta 90
_cell_angle_gamma 90
_cell_formula_units_Z 4
_cell_length_a 9.879(2)
_cell_length_b 30.374(9)
_cell_length_c 9.769(2)
_cell_measurement_reflns_used 25
_cell_measurement_temperature 273.2
_cell_measurement_theta_max 17.1
_cell_measurement_theta_min 14.9
_cell_volume 2931.3(12)
_computing_cell_refinement 'Rigaku/AFC Diffractometer Control'
_computing_data_collection 'Rigaku/AFC Diffractometer Control'
_computing_data_reduction teXsan
_computing_publication_material teXsan
_computing_structure_refinement teXsan
_diffrn_ambient_temperature 273.2
_diffrn_measurement_device_type 'Rigaku AFC7R'
_diffrn_measurement_method \w-2\q
_diffrn_orient_matrix_UB_11 -0.07579
_diffrn_orient_matrix_UB_12 0.01882
_diffrn_orient_matrix_UB_13 -0.03423
_diffrn_orient_matrix_UB_21 0.03411
_diffrn_orient_matrix_UB_22 -0.00347
_diffrn_orient_matrix_UB_23 -0.09577
_diffrn_orient_matrix_UB_31 -0.05779
_diffrn_orient_matrix_UB_32 -0.02679
_diffrn_orient_matrix_UB_33 -0.01169
_diffrn_radiation_detector 'scintillation counter'
_diffrn_radiation_monochromator graphite
_diffrn_radiation_source 'Rigaku rotating anode'
_diffrn_radiation_type 'Mo K\a'
_diffrn_radiation_wavelength 0.7107
_diffrn_reflns_av_R_equivalents 0.000
_diffrn_reflns_av_sigmaI/netI 0.045
_diffrn_reflns_limit_h_max 12
_diffrn_reflns_limit_h_min 0
_diffrn_reflns_limit_k_max 0
_diffrn_reflns_limit_k_min -39
_diffrn_reflns_limit_l_max 12
_diffrn_reflns_limit_l_min 0
_diffrn_reflns_number 3808
_diffrn_reflns_reduction_process 'Lp corrections applied'
_diffrn_reflns_theta_max 27.50
_diffrn_reflns_theta_min 2.01
_diffrn_standards_decay_% -1.47
_diffrn_standards_interval_count 150
_diffrn_standards_number 0
_exptl_absorpt_coefficient_mu 0.781
_exptl_absorpt_correction_T_max 0.980
_exptl_absorpt_correction_T_min 0.689
_exptl_absorpt_correction_type psi-scan
_exptl_absorpt_process_details '(North, Phillips & Mathews, 1968)'
_exptl_crystal_colour blue
_exptl_crystal_density_diffrn 1.328
_exptl_crystal_density_method 'not measured'
_exptl_crystal_description prismatic
_exptl_crystal_F_000 1236.00
_exptl_crystal_size_max 0.800
_exptl_crystal_size_mid 0.800
_exptl_crystal_size_min 0.300
_refine_diff_density_max 0.59
_refine_diff_density_min -0.48
_refine_ls_abs_structure_Flack 0.63(2)
_refine_ls_extinction_method none
_refine_ls_goodness_of_fit_ref 3.203
_refine_ls_matrix_type full
_refine_ls_number_constraints 0
_refine_ls_number_parameters 458
_refine_ls_number_reflns 2857
_refine_ls_number_restraints 0
_refine_ls_R_factor_all 0.0518
_refine_ls_R_factor_gt 0.0518
_refine_ls_shift/su_max 0.0960
_refine_ls_shift/su_mean 0.0140
_refine_ls_structure_factor_coef F
_refine_ls_weighting_details 'w = 1/[\s^2^(Fo) + 0.00004|Fo|^2^]'
_refine_ls_weighting_scheme calc
_refine_ls_wR_factor_gt 0.0510
_refine_ls_wR_factor_ref 0.0510
_reflns_number_gt 2857
_reflns_number_total 3808
_reflns_threshold_expression >2.0sigma(I)
_cod_data_source_file 901569hsup1.cif
_cod_data_source_block Tan168_Cu(tach)(gly)_compl
_cod_depositor_comments
;
The following automatic conversions were performed:
'_reflns_observed_expression' tag replaced with
'_reflns_threshold_expression' tag as specified in the replacement
file
'cod-tools/trunk/perl-scripts/inputs/replacement_tags.lst'.

'_atom_site_calc_flags'
tag replaced with '_atom_site_calc_flag' tag as specified in the
replacement file
'cod-tools/trunk/perl-scripts/inputs/replacement_tags.lst'.

'_atom_type_scat_imag'
tag replaced with '_atom_type_scat_dispersion_imag' tag as specified
in the replacement file
'cod-tools/trunk/perl-scripts/inputs/replacement_tags.lst'.

Automatic conversion script
Id: cif_correct_tags 3137 2015-03-23 15:08:43Z antanas 
;
_cod_original_cell_volume 2931(1)
_cod_original_sg_symbol_H-M 'P 21 21 21   '
_cod_original_formula_sum 'C32 H39 B Cu N4 O2 '
_cod_database_code 7110510

loop_
_symmetry_equiv_pos_as_xyz
x,y,z
1/2-x,-y,1/2+z
1/2+x,1/2-y,-z
-x,1/2+y,1/2-z

loop_
_atom_site_label
_atom_site_type_symbol
_atom_site_fract_x
_atom_site_fract_y
_atom_site_fract_z
_atom_site_U_iso_or_equiv
_atom_site_adp_type
_atom_site_occupancy
_atom_site_calc_flag
Cu(1) Cu 1.18635(5) 0.07525(1) -0.20068(5) 0.0619(1) Uani 1.00 d
O(1) O 1.2412(3) 0.04043(8) -0.0393(3) 0.092(1) Uani 1.00 d
O(2) O 1.2043(3) -0.02019(7) 0.0749(3) 0.0748(9) Uani 1.00 d
N(1) N 1.1337(4) 0.10469(10) -0.3781(4) 0.0651(9) Uani 1.00 d
N(2) N 1.3840(3) 0.0941(1) -0.2184(4) 0.0704(9) Uani 1.00 d
N(3) N 1.1320(3) 0.1343(1) -0.0920(3) 0.0524(9) Uani 1.00 d
N(4) N 1.0641(3) 0.0235(1) -0.2331(4) 0.067(1) Uani 1.00 d
C(1) C 1.1898(5) 0.1496(1) -0.4017(4) 0.0579(9) Uani 1.00 d
C(2) C 1.3432(4) 0.1478(1) -0.4014(4) 0.066(1) Uani 1.00 d
C(3) C 1.4056(4) 0.1404(1) -0.2608(5) 0.069(1) Uani 1.00 d
C(4) C 1.3458(5) 0.1714(2) -0.1557(4) 0.075(1) Uani 1.00 d
C(5) C 1.1919(5) 0.1744(1) -0.1533(4) 0.0617(9) Uani 1.00 d
C(6) C 1.1372(4) 0.1813(1) -0.2966(5) 0.063(1) Uani 1.00 d
C(7) C 1.1759(4) 0.0058(1) -0.0170(4) 0.0544(10) Uani 1.00 d
C(8) C 1.0602(5) -0.0035(1) -0.1100(5) 0.074(1) Uani 1.00 d
C(9) C 0.7731(3) 0.13153(10) 0.0243(3) 0.0390(7) Uani 1.00 d
C(10) C 0.7697(4) 0.1673(1) -0.0632(4) 0.0501(9) Uani 1.00 d
C(11) C 0.7709(4) 0.1636(1) -0.2035(4) 0.063(1) Uani 1.00 d
C(12) C 0.7712(4) 0.1231(2) -0.2644(4) 0.064(1) Uani 1.00 d
C(13) C 0.7689(4) 0.0863(1) -0.1822(4) 0.063(1) Uani 1.00 d
C(14) C 0.7737(4) 0.0904(1) -0.0414(4) 0.0522(9) Uani 1.00 d
C(15) C 0.8449(3) 0.17706(9) 0.2569(3) 0.0416(8) Uani 1.00 d
C(16) C 0.9550(3) 0.1969(1) 0.1924(4) 0.0503(10) Uani 1.00 d
C(17) C 1.0351(4) 0.2287(1) 0.2568(5) 0.061(1) Uani 1.00 d
C(18) C 1.0067(4) 0.2417(1) 0.3879(5) 0.067(1) Uani 1.00 d
C(19) C 0.8974(5) 0.2230(1) 0.4535(4) 0.064(1) Uani 1.00 d
C(20) C 0.8184(4) 0.1918(1) 0.3900(3) 0.0515(10) Uani 1.00 d
C(21) C 0.8182(3) 0.09239(9) 0.2722(3) 0.0415(8) Uani 1.00 d
C(22) C 0.9426(3) 0.0747(1) 0.2389(4) 0.0538(10) Uani 1.00 d
C(23) C 1.0004(4) 0.0401(1) 0.3078(5) 0.063(1) Uani 1.00 d
C(24) C 0.9325(5) 0.0206(1) 0.4144(4) 0.062(1) Uani 1.00 d
C(25) C 0.8106(5) 0.0367(1) 0.4530(4) 0.058(1) Uani 1.00 d
C(26) C 0.7536(4) 0.0720(1) 0.3825(4) 0.0468(9) Uani 1.00 d
C(27) C 0.5932(3) 0.14196(9) 0.2110(3) 0.0394(7) Uani 1.00 d
C(28) C 0.5059(3) 0.1065(1) 0.1946(4) 0.0495(8) Uani 1.00 d
C(29) C 0.3666(4) 0.1107(1) 0.2023(5) 0.061(1) Uani 1.00 d
C(30) C 0.3080(4) 0.1502(1) 0.2301(4) 0.064(1) Uani 1.00 d
C(31) C 0.3907(4) 0.1869(1) 0.2454(4) 0.066(1) Uani 1.00 d
C(32) C 0.5300(4) 0.1820(1) 0.2347(4) 0.0521(10) Uani 1.00 d
B(1) B 0.7570(3) 0.1360(1) 0.1909(4) 0.0397(8) Uani 1.00 d
H(1) H 1.175(4) 0.159(1) -0.490(3) 0.0696 Uiso 1.00 calc
H(2) H 1.3781 0.1745 -0.4375 0.0788 Uiso 1.00 calc
H(3) H 1.3713 0.1239 -0.4590 0.0788 Uiso 1.00 calc
H(4) H 1.516(4) 0.145(1) -0.268(5) 0.1141 Uiso 1.00 calc
H(5) H 1.370(4) 0.203(1) -0.172(4) 0.0899 Uiso 1.00 calc
H(6) H 1.404(4) 0.164(1) -0.079(4) 0.0899 Uiso 1.00 calc
H(7) H 1.162(3) 0.1985(10) -0.101(3) 0.0639 Uiso 1.00 calc
H(8) H 1.041(3) 0.1786(10) -0.303(4) 0.0553 Uiso 1.00 calc
H(9) H 1.166(3) 0.2133(8) -0.324(3) 0.0459 Uiso 1.00 calc
H(10) H 1.048(4) 0.105(1) -0.397(4) 0.0836 Uiso 1.00 calc
H(11) H 1.1610 0.0859 -0.4501 0.0836 Uiso 1.00 calc
H(12) H 1.4262 0.0757 -0.2828 0.0890 Uiso 1.00 calc
H(13) H 1.4255 0.0904 -0.1308 0.0890 Uiso 1.00 calc
H(14) H 1.176(4) 0.131(1) -0.023(4) 0.0635 Uiso 1.00 calc
H(15) H 1.044(4) 0.135(1) -0.068(4) 0.0635 Uiso 1.00 calc
H(16) H 1.060(4) -0.036(1) -0.129(4) 0.0888 Uiso 1.00 calc
H(17) H 0.9784 0.0025 -0.0611 0.0888 Uiso 1.00 calc
H(18) H 1.117(4) 0.018(1) -0.291(4) 0.0821 Uiso 1.00 calc
H(19) H 0.9742 0.0342 -0.2511 0.0821 Uiso 1.00 calc
H(20) H 0.761(3) 0.1951(10) -0.034(3) 0.0539 Uiso 1.00 calc
H(21) H 0.779(4) 0.189(1) -0.248(4) 0.0816 Uiso 1.00 calc
H(22) H 0.757(4) 0.118(1) -0.359(4) 0.0775 Uiso 1.00 calc
H(23) H 0.764(5) 0.060(1) -0.205(5) 0.1171 Uiso 1.00 calc
H(24) H 0.757(3) 0.0628(8) 0.007(3) 0.0256 Uiso 1.00 calc
H(25) H 0.981(3) 0.1908(9) 0.099(3) 0.0387 Uiso 1.00 calc
H(26) H 1.119(3) 0.2396(9) 0.213(3) 0.0465 Uiso 1.00 calc
H(27) H 1.059(3) 0.2620(9) 0.424(3) 0.0541 Uiso 1.00 calc
H(28) H 0.869(3) 0.2335(10) 0.530(3) 0.0484 Uiso 1.00 calc
H(29) H 0.749(3) 0.1813(9) 0.431(3) 0.0345 Uiso 1.00 calc
H(30) H 0.982(3) 0.0869(10) 0.164(3) 0.0485 Uiso 1.00 calc
H(31) H 1.074(4) 0.030(1) 0.285(4) 0.0769 Uiso 1.00 calc
H(32) H 0.955(4) -0.005(1) 0.451(4) 0.0705 Uiso 1.00 calc
H(33) H 0.768(3) 0.0240(9) 0.529(4) 0.0590 Uiso 1.00 calc
H(34) H 0.667(3) 0.0817(8) 0.405(3) 0.0359 Uiso 1.00 calc
H(35) H 0.555(3) 0.0786(9) 0.161(3) 0.0418 Uiso 1.00 calc
H(36) H 0.321(2) 0.0929(7) 0.214(3) 0.0214 Uiso 1.00 calc
H(37) H 0.211(3) 0.1574(9) 0.236(3) 0.0498 Uiso 1.00 calc
H(38) H 0.346(3) 0.2151(10) 0.246(4) 0.0664 Uiso 1.00 calc
H(39) H 0.586(2) 0.2056(8) 0.243(3) 0.0301 Uiso 1.00 calc

loop_
_atom_site_aniso_label
_atom_site_aniso_U_11
_atom_site_aniso_U_22
_atom_site_aniso_U_33
_atom_site_aniso_U_12
_atom_site_aniso_U_13
_atom_site_aniso_U_23
Cu(1) 0.0880(3) 0.0423(2) 0.0554(3) -0.0150(2) -0.0235(3) 0.0087(2)
O(1) 0.142(3) 0.056(1) 0.078(2) -0.037(2) -0.055(2) 0.029(1)
O(2) 0.099(2) 0.057(1) 0.068(2) 0.015(2) 0.000(2) 0.024(1)
N(1) 0.092(3) 0.043(1) 0.060(2) 0.006(2) -0.028(2) 0.003(1)
N(2) 0.061(1) 0.080(2) 0.070(2) 0.017(1) -0.003(2) 0.009(2)
N(3) 0.057(2) 0.052(1) 0.048(2) 0.002(2) 0.009(2) 0.004(1)
N(4) 0.063(2) 0.067(2) 0.071(3) -0.018(2) -0.018(2) 0.008(2)
C(1) 0.075(2) 0.050(2) 0.050(2) 0.001(2) -0.003(2) 0.013(2)
C(2) 0.075(2) 0.064(2) 0.057(2) 0.006(2) 0.021(2) 0.007(2)
C(3) 0.046(2) 0.089(2) 0.074(2) -0.006(2) 0.001(2) 0.019(2)
C(4) 0.092(2) 0.073(3) 0.060(3) -0.044(2) -0.009(2) 0.006(2)
C(5) 0.096(2) 0.037(2) 0.052(2) 0.007(2) 0.018(2) -0.005(1)
C(6) 0.081(3) 0.044(2) 0.065(2) 0.012(2) 0.001(2) 0.013(2)
C(7) 0.070(2) 0.040(2) 0.053(2) 0.010(2) 0.008(2) 0.001(1)
C(8) 0.082(3) 0.061(2) 0.081(3) -0.024(2) -0.017(2) 0.017(2)
C(9) 0.027(2) 0.045(1) 0.045(1) 0.005(1) 0.001(1) -0.003(1)
C(10) 0.050(2) 0.047(2) 0.054(2) 0.006(2) 0.005(2) 0.002(1)
C(11) 0.062(2) 0.075(2) 0.053(2) 0.004(2) 0.000(2) 0.013(2)
C(12) 0.053(2) 0.092(2) 0.047(2) 0.011(2) 0.001(2) -0.008(2)
C(13) 0.064(2) 0.070(2) 0.054(2) 0.008(2) 0.001(2) -0.024(2)
C(14) 0.060(2) 0.047(2) 0.050(2) -0.002(2) 0.006(2) -0.007(2)
C(15) 0.042(2) 0.035(1) 0.048(2) 0.008(1) -0.007(1) -0.003(1)
C(16) 0.040(2) 0.047(2) 0.063(2) 0.003(1) 0.004(2) -0.010(2)
C(17) 0.040(2) 0.044(2) 0.098(3) -0.003(2) -0.004(2) -0.005(2)
C(18) 0.064(2) 0.044(2) 0.092(3) 0.001(2) -0.039(2) -0.008(2)
C(19) 0.090(3) 0.052(2) 0.052(2) -0.004(2) -0.023(2) -0.009(2)
C(20) 0.062(2) 0.050(2) 0.042(2) -0.003(2) -0.005(2) 0.001(1)
C(21) 0.045(2) 0.035(1) 0.044(2) -0.005(1) -0.007(2) -0.003(1)
C(22) 0.050(2) 0.053(2) 0.058(2) 0.002(2) 0.007(2) 0.004(2)
C(23) 0.060(2) 0.059(2) 0.071(3) 0.022(2) -0.011(2) -0.005(2)
C(24) 0.084(3) 0.042(2) 0.061(2) 0.007(2) -0.022(2) -0.004(2)
C(25) 0.079(2) 0.050(2) 0.046(2) -0.006(2) -0.007(2) 0.009(2)
C(26) 0.047(2) 0.046(2) 0.048(2) -0.006(2) -0.002(2) -0.003(1)
C(27) 0.040(1) 0.047(1) 0.031(2) 0.000(1) -0.001(2) -0.004(2)
C(28) 0.045(1) 0.051(2) 0.052(2) 0.001(1) -0.004(2) -0.003(2)
C(29) 0.046(1) 0.078(2) 0.059(2) -0.016(2) -0.005(2) 0.004(2)
C(30) 0.044(2) 0.106(2) 0.041(2) 0.017(2) -0.005(2) -0.015(2)
C(31) 0.061(2) 0.081(2) 0.056(3) 0.032(2) -0.008(2) -0.020(2)
C(32) 0.055(2) 0.049(2) 0.052(2) 0.003(1) -0.002(2) -0.010(2)
B(1) 0.040(2) 0.036(1) 0.043(2) 0.000(1) 0.000(2) 0.000(2)

loop_
_atom_type_symbol
_atom_type_description
_atom_type_scat_dispersion_real
_atom_type_scat_dispersion_imag
_atom_type_scat_source
C C 0.003 0.002
;International Tables for Crystallography
(1992, Vol. C, Tables 4.2.6.8 and 6.1.1.1)
;
H H 0.000 0.000
;International Tables for Crystallography
(1992, Vol. C, Table 6.1.1.2)
;
N N 0.006 0.003
;International Tables for Crystallography
(1992, Vol. C, Tables 4.2.6.8 and 6.1.1.1)
;
O O 0.011 0.006
;International Tables for Crystallography
(1992, Vol. C, Tables 4.2.6.8 and 6.1.1.1)
;
Cu Cu 0.320 1.265
;International Tables for Crystallography
(1992, Vol. C, Tables 4.2.6.8 and 6.1.1.1)
;
B B 0.001 0.001
;International Tables for Crystallography
(1992, Vol. C, Tables 4.2.6.8 and 6.1.1.1)
;

loop_
_geom_angle_atom_site_label_1
_geom_angle_atom_site_label_2
_geom_angle_atom_site_label_3
_geom_angle
_geom_angle_site_symmetry_1
_geom_angle_site_symmetry_2
_geom_angle_site_symmetry_3
_geom_angle_publ_flag
O(1) Cu(1) N(1) 173.6(2) 1_555 1_555 1_555 yes
O(1) Cu(1) N(2) 87.5(2) 1_555 1_555 1_555 yes
O(1) Cu(1) N(3) 97.0(2) 1_555 1_555 1_555 yes
O(1) Cu(1) N(4) 82.6(2) 1_555 1_555 1_555 yes
N(1) Cu(1) N(2) 92.8(3) 1_555 1_555 1_555 yes
N(1) Cu(1) N(3) 89.4(2) 1_555 1_555 1_555 yes
N(1) Cu(1) N(4) 93.2(2) 1_555 1_555 1_555 yes
N(2) Cu(1) N(3) 92.7(2) 1_555 1_555 1_555 yes
N(2) Cu(1) N(4) 141.4(2) 1_555 1_555 1_555 yes
N(3) Cu(1) N(4) 125.5(2) 1_555 1_555 1_555 yes
Cu(1) O(1) C(7) 116.6(4) 1_555 1_555 1_555 yes
Cu(1) N(1) C(1) 116.3(4) 1_555 1_555 1_555 yes
Cu(1) N(1) H(42) 115(5) 1_555 1_555 1_555 no
Cu(1) N(1) H(43) 107.3(4) 1_555 1_555 1_555 no
C(1) N(1) H(42) 109(4) 1_555 1_555 1_555 no
C(1) N(1) H(43) 109.4(6) 1_555 1_555 1_555 no
H(42) N(1) H(43) 96(4) 1_555 1_555 1_555 no
Cu(1) N(2) C(3) 115.3(4) 1_555 1_555 1_555 yes
Cu(1) N(2) H(44) 107.6(4) 1_555 1_555 1_555 no
Cu(1) N(2) H(45) 108.4(4) 1_555 1_555 1_555 no
C(3) N(2) H(44) 107.3(6) 1_555 1_555 1_555 no
C(3) N(2) H(45) 108.3(6) 1_555 1_555 1_555 no
H(44) N(2) H(45) 109.9(5) 1_555 1_555 1_555 no
Cu(1) N(3) C(5) 112.7(4) 1_555 1_555 1_555 yes
Cu(1) N(3) H(46) 113(3) 1_555 1_555 1_555 no
Cu(1) N(3) H(47) 99(4) 1_555 1_555 1_555 no
C(5) N(3) H(46) 117(4) 1_555 1_555 1_555 no
C(5) N(3) H(47) 102(4) 1_555 1_555 1_555 no
H(46) N(3) H(47) 108(6) 1_555 1_555 1_555 no
Cu(1) N(4) C(8) 109.1(4) 1_555 1_555 1_555 yes
Cu(1) N(4) H(48) 108.7(5) 1_555 1_555 1_555 no
Cu(1) N(4) H(49) 82(5) 1_555 1_555 1_555 no
C(8) N(4) H(48) 108.4(6) 1_555 1_555 1_555 no
C(8) N(4) H(49) 119(5) 1_555 1_555 1_555 no
H(48) N(4) H(49) 123(6) 1_555 1_555 1_555 no
N(1) C(1) C(2) 109.7(6) 1_555 1_555 1_555 yes
N(1) C(1) C(6) 110.7(6) 1_555 1_555 1_555 yes
N(1) C(1) H(33) 111(3) 1_555 1_555 1_555 no
C(2) C(1) C(6) 111.6(7) 1_555 1_555 1_555 yes
C(2) C(1) H(33) 99(4) 1_555 1_555 1_555 no
C(6) C(1) H(33) 112(3) 1_555 1_555 1_555 no
C(1) C(2) C(3) 114.3(6) 1_555 1_555 1_555 yes
C(1) C(2) H(34) 109.4(6) 1_555 1_555 1_555 no
C(1) C(2) H(35) 108.4(7) 1_555 1_555 1_555 no
C(3) C(2) H(34) 108.3(7) 1_555 1_555 1_555 no
C(3) C(2) H(35) 107.5(6) 1_555 1_555 1_555 no
H(34) C(2) H(35) 108.8(6) 1_555 1_555 1_555 no
N(2) C(3) C(2) 109.5(6) 1_555 1_555 1_555 yes
N(2) C(3) C(4) 110.2(6) 1_555 1_555 1_555 yes
N(2) C(3) H(36) 106(3) 1_555 1_555 1_555 no
C(2) C(3) C(4) 111.2(6) 1_555 1_555 1_555 yes
C(2) C(3) H(36) 108(4) 1_555 1_555 1_555 no
C(4) C(3) H(36) 110(3) 1_555 1_555 1_555 no
C(3) C(4) C(5) 115.9(6) 1_555 1_555 1_555 yes
C(3) C(4) H(37) 98(4) 1_555 1_555 1_555 no
C(3) C(4) H(38) 113(4) 1_555 1_555 1_555 no
C(5) C(4) H(37) 126(4) 1_555 1_555 1_555 no
C(5) C(4) H(38) 100(4) 1_555 1_555 1_555 no
H(37) C(4) H(38) 101(5) 1_555 1_555 1_555 no
N(3) C(5) C(4) 110.9(6) 1_555 1_555 1_555 yes
N(3) C(5) C(6) 110.2(6) 1_555 1_555 1_555 yes
N(3) C(5) H(39) 107(3) 1_555 1_555 1_555 no
C(4) C(5) C(6) 110.5(6) 1_555 1_555 1_555 yes
C(4) C(5) H(39) 111(3) 1_555 1_555 1_555 no
C(6) C(5) H(39) 106(3) 1_555 1_555 1_555 no
C(1) C(6) C(5) 114.8(6) 1_555 1_555 1_555 yes
C(1) C(6) H(40) 104(3) 1_555 1_555 1_555 no
C(1) C(6) H(41) 109(2) 1_555 1_555 1_555 no
C(5) C(6) H(40) 113(4) 1_555 1_555 1_555 no
C(5) C(6) H(41) 105(2) 1_555 1_555 1_555 no
H(40) C(6) H(41) 109(4) 1_555 1_555 1_555 no
O(1) C(7) O(2) 123.4(7) 1_555 1_555 1_555 yes
O(1) C(7) C(8) 116.7(6) 1_555 1_555 1_555 yes
O(2) C(7) C(8) 120.0(6) 1_555 1_555 1_555 yes
N(4) C(8) C(7) 112.1(6) 1_555 1_555 1_555 yes
N(4) C(8) H(50) 109.1(7) 1_555 1_555 1_555 no
N(4) C(8) H(51) 113(4) 1_555 1_555 1_555 no
C(7) C(8) H(50) 108.0(8) 1_555 1_555 1_555 no
C(7) C(8) H(51) 107(4) 1_555 1_555 1_555 no
H(50) C(8) H(51) 105(4) 1_555 1_555 1_555 no
C(10) C(9) C(14) 114.6(6) 1_555 1_555 1_555 yes
C(10) C(9) B(1) 123.1(5) 1_555 1_555 1_555 yes
C(14) C(9) B(1) 121.8(5) 1_555 1_555 1_555 yes
C(9) C(10) C(11) 123.4(6) 1_555 1_555 1_555 yes
C(9) C(10) H(52) 123(3) 1_555 1_555 1_555 no
C(11) C(10) H(52) 113(3) 1_555 1_555 1_555 no
C(10) C(11) C(12) 120.6(7) 1_555 1_555 1_555 yes
C(10) C(11) H(53) 114(4) 1_555 1_555 1_555 no
C(12) C(11) H(53) 124(4) 1_555 1_555 1_555 no
C(11) C(12) C(13) 118.4(7) 1_555 1_555 1_555 yes
C(11) C(12) H(54) 125(4) 1_555 1_555 1_555 no
C(13) C(12) H(54) 115(4) 1_555 1_555 1_555 no
C(12) C(13) C(14) 120.5(6) 1_555 1_555 1_555 yes
C(12) C(13) H(55) 129(6) 1_555 1_555 1_555 no
C(14) C(13) H(55) 110(6) 1_555 1_555 1_555 no
C(9) C(14) C(13) 122.4(6) 1_555 1_555 1_555 yes
C(9) C(14) H(56) 122(2) 1_555 1_555 1_555 no
C(13) C(14) H(56) 113(2) 1_555 1_555 1_555 no
C(16) C(15) C(20) 115.3(6) 1_555 1_555 1_555 yes
C(16) C(15) B(1) 124.1(5) 1_555 1_555 1_555 yes
C(20) C(15) B(1) 120.4(6) 1_555 1_555 1_555 yes
C(15) C(16) C(17) 122.5(7) 1_555 1_555 1_555 yes
C(15) C(16) H(57) 123(3) 1_555 1_555 1_555 no
C(17) C(16) H(57) 113(3) 1_555 1_555 1_555 no
C(16) C(17) C(18) 120.2(7) 1_555 1_555 1_555 yes
C(16) C(17) H(58) 120(3) 1_555 1_555 1_555 no
C(18) C(17) H(58) 118(3) 1_555 1_555 1_555 no
C(17) C(18) C(19) 118.5(7) 1_555 1_555 1_555 yes
C(17) C(18) H(59) 117(3) 1_555 1_555 1_555 no
C(19) C(18) H(59) 124(3) 1_555 1_555 1_555 no
C(18) C(19) C(20) 121.3(7) 1_555 1_555 1_555 yes
C(18) C(19) H(60) 120(4) 1_555 1_555 1_555 no
C(20) C(19) H(60) 117(4) 1_555 1_555 1_555 no
C(15) C(20) C(19) 122.2(7) 1_555 1_555 1_555 yes
C(15) C(20) H(61) 117(3) 1_555 1_555 1_555 no
C(19) C(20) H(61) 120(3) 1_555 1_555 1_555 no
C(22) C(21) C(26) 114.6(5) 1_555 1_555 1_555 yes
C(22) C(21) B(1) 121.5(5) 1_555 1_555 1_555 yes
C(26) C(21) B(1) 123.8(5) 1_555 1_555 1_555 yes
C(21) C(22) C(23) 123.6(7) 1_555 1_555 1_555 yes
C(21) C(22) H(62) 114(3) 1_555 1_555 1_555 no
C(23) C(22) H(62) 121(3) 1_555 1_555 1_555 no
C(22) C(23) C(24) 119.9(7) 1_555 1_555 1_555 yes
C(22) C(23) H(63) 120(5) 1_555 1_555 1_555 no
C(24) C(23) H(63) 119(5) 1_555 1_555 1_555 no
C(23) C(24) C(25) 119.4(7) 1_555 1_555 1_555 yes
C(23) C(24) H(64) 124(4) 1_555 1_555 1_555 no
C(25) C(24) H(64) 115(4) 1_555 1_555 1_555 no
C(24) C(25) C(26) 119.9(7) 1_555 1_555 1_555 yes
C(24) C(25) H(65) 118(3) 1_555 1_555 1_555 no
C(26) C(25) H(65) 121(3) 1_555 1_555 1_555 no
C(21) C(26) C(25) 122.5(6) 1_555 1_555 1_555 yes
C(21) C(26) H(66) 117(3) 1_555 1_555 1_555 no
C(25) C(26) H(66) 119(3) 1_555 1_555 1_555 no
C(28) C(27) C(32) 114.8(5) 1_555 1_555 1_555 yes
C(28) C(27) B(1) 120.9(5) 1_555 1_555 1_555 yes
C(32) C(27) B(1) 124.2(5) 1_555 1_555 1_555 yes
C(27) C(28) C(29) 122.6(6) 1_555 1_555 1_555 yes
C(27) C(28) H(67) 112(2) 1_555 1_555 1_555 no
C(29) C(28) H(67) 123(2) 1_555 1_555 1_555 no
C(28) C(29) C(30) 121.1(6) 1_555 1_555 1_555 yes
C(28) C(29) H(68) 124(3) 1_555 1_555 1_555 no
C(30) C(29) H(68) 111(3) 1_555 1_555 1_555 no
C(29) C(30) C(31) 118.6(6) 1_555 1_555 1_555 yes
C(29) C(30) H(69) 128(3) 1_555 1_555 1_555 no
C(31) C(30) H(69) 112(3) 1_555 1_555 1_555 no
C(30) C(31) C(32) 119.2(7) 1_555 1_555 1_555 yes
C(30) C(31) H(70) 116(3) 1_555 1_555 1_555 no
C(32) C(31) H(70) 123(3) 1_555 1_555 1_555 no
C(27) C(32) C(31) 123.7(6) 1_555 1_555 1_555 yes
C(27) C(32) H(71) 115(2) 1_555 1_555 1_555 no
C(31) C(32) H(71) 120(2) 1_555 1_555 1_555 no
C(9) B(1) C(15) 113.5(5) 1_555 1_555 1_555 yes
C(9) B(1) C(21) 111.9(5) 1_555 1_555 1_555 yes
C(9) B(1) C(27) 102.9(5) 1_555 1_555 1_555 yes
C(15) B(1) C(21) 103.0(4) 1_555 1_555 1_555 yes
C(15) B(1) C(27) 112.9(5) 1_555 1_555 1_555 yes
C(21) B(1) C(27) 113.0(5) 1_555 1_555 1_555 yes

loop_
_geom_bond_atom_site_label_1
_geom_bond_atom_site_label_2
_geom_bond_distance
_geom_bond_site_symmetry_1
_geom_bond_site_symmetry_2
_geom_bond_publ_flag
Cu(1) O(1) 1.974(4) 1_555 1_555 yes
Cu(1) N(1) 2.019(6) 1_555 1_555 yes
Cu(1) N(2) 2.042(6) 1_555 1_555 yes
Cu(1) N(3) 2.152(6) 1_555 1_555 yes
Cu(1) N(4) 2.007(6) 1_555 1_555 yes
O(1) C(7) 1.253(7) 1_555 1_555 yes
O(2) C(7) 1.228(7) 1_555 1_555 yes
N(1) C(1) 1.491(8) 1_555 1_555 yes
N(1) H(42) 0.87(7) 1_555 1_555 no
N(1) H(43) 0.945 1_555 1_555 no
N(2) C(3) 1.483(8) 1_555 1_555 yes
N(2) H(44) 0.956 1_555 1_555 no
N(2) H(45) 0.939 1_555 1_555 no
N(3) C(5) 1.479(8) 1_555 1_555 yes
N(3) H(46) 0.90(6) 1_555 1_555 no
N(3) H(47) 0.81(6) 1_555 1_555 no
N(4) C(8) 1.457(10) 1_555 1_555 yes
N(4) H(48) 0.961 1_555 1_555 no
N(4) H(49) 0.78(7) 1_555 1_555 no
C(1) C(2) 1.52(1) 1_555 1_555 yes
C(1) C(6) 1.500(10) 1_555 1_555 yes
C(1) H(33) 0.92(6) 1_555 1_555 no
C(2) C(3) 1.52(1) 1_555 1_555 yes
C(2) H(34) 0.948 1_555 1_555 no
C(2) H(35) 0.960 1_555 1_555 no
C(3) C(4) 1.51(1) 1_555 1_555 yes
C(3) H(36) 1.10(7) 1_555 1_555 no
C(4) C(5) 1.52(1) 1_555 1_555 yes
C(4) H(37) 0.97(7) 1_555 1_555 no
C(4) H(38) 1.00(6) 1_555 1_555 no
C(5) C(6) 1.52(1) 1_555 1_555 yes
C(5) H(39) 0.94(5) 1_555 1_555 no
C(6) H(40) 0.96(5) 1_555 1_555 no
C(6) H(41) 1.05(5) 1_555 1_555 no
C(7) C(8) 1.488(10) 1_555 1_555 yes
C(8) H(50) 0.955 1_555 1_555 no
C(8) H(51) 1.01(6) 1_555 1_555 no
C(9) C(10) 1.384(8) 1_555 1_555 yes
C(9) C(14) 1.405(7) 1_555 1_555 yes
C(9) B(1) 1.641(9) 1_555 1_555 yes
C(10) C(11) 1.375(10) 1_555 1_555 yes
C(10) H(52) 0.89(5) 1_555 1_555 no
C(11) C(12) 1.367(10) 1_555 1_555 yes
C(11) H(53) 0.89(6) 1_555 1_555 no
C(12) C(13) 1.376(10) 1_555 1_555 yes
C(12) H(54) 0.94(7) 1_555 1_555 no
C(13) C(14) 1.382(10) 1_555 1_555 yes
C(13) H(55) 0.83(7) 1_555 1_555 no
C(14) H(56) 0.98(4) 1_555 1_555 no
C(15) C(16) 1.394(8) 1_555 1_555 yes
C(15) C(20) 1.400(8) 1_555 1_555 yes
C(15) B(1) 1.651(8) 1_555 1_555 yes
C(16) C(17) 1.399(9) 1_555 1_555 yes
C(16) H(57) 0.97(5) 1_555 1_555 no
C(17) C(18) 1.37(1) 1_555 1_555 yes
C(17) H(58) 0.99(5) 1_555 1_555 no
C(18) C(19) 1.38(1) 1_555 1_555 yes
C(18) H(59) 0.88(5) 1_555 1_555 no
C(19) C(20) 1.375(9) 1_555 1_555 yes
C(19) H(60) 0.86(6) 1_555 1_555 no
C(20) H(61) 0.86(5) 1_555 1_555 no
C(21) C(22) 1.380(8) 1_555 1_555 yes
C(21) C(26) 1.396(8) 1_555 1_555 yes
C(21) B(1) 1.658(8) 1_555 1_555 yes
C(22) C(23) 1.372(9) 1_555 1_555 yes
C(22) H(62) 0.91(5) 1_555 1_555 no
C(23) C(24) 1.37(1) 1_555 1_555 yes
C(23) H(63) 0.82(6) 1_555 1_555 no
C(24) C(25) 1.35(1) 1_555 1_555 yes
C(24) H(64) 0.89(6) 1_555 1_555 no
C(25) C(26) 1.394(9) 1_555 1_555 yes
C(25) H(65) 0.93(6) 1_555 1_555 no
C(26) H(66) 0.93(5) 1_555 1_555 no
C(27) C(28) 1.389(7) 1_555 1_555 yes
C(27) C(32) 1.385(7) 1_555 1_555 yes
C(27) B(1) 1.640(8) 1_555 1_555 yes
C(28) C(29) 1.385(8) 1_555 1_555 yes
C(28) H(67) 1.03(5) 1_555 1_555 no
C(29) C(30) 1.360(9) 1_555 1_555 yes
C(29) H(68) 0.71(4) 1_555 1_555 no
C(30) C(31) 1.389(10) 1_555 1_555 yes
C(30) H(69) 0.99(5) 1_555 1_555 no
C(31) C(32) 1.388(9) 1_555 1_555 yes
C(31) H(70) 0.97(5) 1_555 1_555 no
C(32) H(71) 0.91(4) 1_555 1_555 no
